data_4003945
loop_
_publ_author_name
'Piva, Mario M.'
'Rahn, Marein C.'
'Thomas, Sean M.'
'Scott, Brian L.'
'Pagliuso, Pascoal G.'
'Thompson, Joe D.'
'Schoop, Leslie M.'
'Ronning, Filip'
'Rosa, Priscila F. S.'

_publ_section_title
;
 Robust Narrow-Gap Semiconducting Behavior in Square-Net La3Cd2As6
;
_journal_name_full 'Chemistry of Materials'
_journal_paper_doi 10.1021/acs.chemmater.1c00797
_journal_year 2021
_chemical_formula_sum 'As6 Cd2 Ce3'
_chemical_formula_weight 1094.7
_space_group_IT_number 12
_space_group_name_Hall '-C 2y'
_space_group_name_H-M_alt 'C 1 2/m 1'
_symmetry_cell_setting monoclinic
_symmetry_Int_Tables_number 12
_symmetry_space_group_name_Hall '-C 2y'
_symmetry_space_group_name_H-M 'C 1 2/m 1'
_cell_angle_alpha 90.00(2)
_cell_angle_beta 100.84(2)
_cell_angle_gamma 90.00(3)
_cell_formula_units_Z 4
_cell_length_a 21.621(9)
_cell_length_b 4.0634(14)
_cell_length_c 12.224(2)
_cell_measurement_reflns_used 117
_cell_measurement_temperature 293
_cell_measurement_theta_max 27.41
_cell_measurement_theta_min 3.57
_cell_volume 1054.8(6)
_computing_cell_refinement 'CrysAlisPro 1.171.39.46 (Rigaku OD, 2018)'
_computing_data_collection 'CrysAlisPro 1.171.39.46 (Rigaku OD, 2018)'
_computing_data_reduction 'CrysAlisPro 1.171.39.46 (Rigaku OD, 2018)'
_diffrn_ambient_temperature 293
_diffrn_detector 'CCD plate'
_diffrn_measured_fraction_theta_full 0.98
_diffrn_measured_fraction_theta_max 0.93
_diffrn_measurement_device 'four-circle diffractometer'
_diffrn_measurement_device_type 'CrysAlisPro - imported SAXI images'
_diffrn_measurement_method '\f scans'
_diffrn_radiation_monochromator graphite
_diffrn_radiation_probe x-ray
_diffrn_radiation_source 'X-ray tube'
_diffrn_radiation_type 'Mo K\a'
_diffrn_radiation_wavelength 0.71073
_diffrn_reflns_av_R_equivalents 0
_diffrn_reflns_av_unetI/netI 0.185
_diffrn_reflns_limit_h_max 29
_diffrn_reflns_limit_h_min -29
_diffrn_reflns_limit_k_max 5
_diffrn_reflns_limit_k_min -5
_diffrn_reflns_limit_l_max 16
_diffrn_reflns_limit_l_min -16
_diffrn_reflns_number 4258
_diffrn_reflns_theta_full 28.68
_diffrn_reflns_theta_max 29.53
_diffrn_reflns_theta_min 1.7
_diffrn_source 'fine-focus sealed X-ray tube'
_exptl_absorpt_coefficient_mu 35.261
_exptl_absorpt_correction_T_max 1
_exptl_absorpt_correction_T_min 0.506
_exptl_absorpt_correction_type multi-scan
_exptl_absorpt_process_details
;
CrysAlisPro 1.171.39.46 (Rigaku Oxford Diffraction, 2018)
Empirical absorption correction using spherical harmonics,
 implemented in SCALE3 ABSPACK scaling algorithm.
;
_exptl_crystal_density_diffrn 6.8937
_exptl_crystal_description platelet
_exptl_crystal_F_000 1872
_refine_ls_extinction_coef 191(13)
_refine_ls_extinction_method 'B-C type 1 Gaussian isotropic (Becker & Coppens, 1974)'
_refine_ls_goodness_of_fit_gt 3.61
_refine_ls_goodness_of_fit_ref 1.70
_refine_ls_number_constraints 0
_refine_ls_number_parameters 42
_refine_ls_number_reflns 4258
_refine_ls_number_restraints 0
_refine_ls_R_factor_all 0.2601
_refine_ls_R_factor_gt 0.0671
_refine_ls_shift/su_max 0.0483
_refine_ls_shift/su_mean 0.0171
_refine_ls_structure_factor_coef F
_refine_ls_weighting_details w=1/(\s^2^(F)+0.0001F^2^)
_refine_ls_weighting_scheme sigma
_refine_ls_wR_factor_gt 0.0854
_refine_ls_wR_factor_ref 0.0885
_reflns_number_gt 913
_reflns_number_total 4258
_reflns_threshold_expression I>3\s(I)
_cod_data_source_file cm1c00797_si_002.cif
_cod_data_source_block I
_cod_depositor_comments
;
The following automatic conversions were performed:

data item '_diffrn_radiation_probe' value 'X-ray' was changed to
'x-ray' in accordance with the
/home/data/users/saulius/crontab/automatic-downloads/rss-feeds/ACS/lib/dictionaries/cif_core.dic
dictionary named 'cif_core.dic' version 2.4.2 last updated on
2011-04-26.

Automatic conversion script
Id: cif_fix_values 7556 2019-12-06 15:28:31Z antanas 
;
_cod_database_code 4003945

loop_
_space_group_symop_id
_space_group_symop_operation_xyz
1 x,y,z
2 -x,y,-z
3 -x,-y,-z
4 x,-y,z
5 x+1/2,y+1/2,z
6 -x+1/2,y+1/2,-z
7 -x+1/2,-y+1/2,-z
8 x+1/2,-y+1/2,z

loop_
_atom_site_label
_atom_site_type_symbol
_atom_site_fract_x
_atom_site_fract_y
_atom_site_fract_z
_atom_site_adp_type
_atom_site_U_iso_or_equiv
_atom_site_site_symmetry_multiplicity
_atom_site_occupancy
_atom_site_calc_flag
_atom_site_refinement_flags
_atom_site_disorder_assembly
_atom_site_disorder_group
Ce3 Ce 0.10831(12) 0 0.3686(3) Uani 0.0056(8) 4 1 d . . .
Ce1 Ce 0.10901(12) 0 0.0399(3) Uani 0.0067(9) 4 1 d . . .
Ce2 Ce 0.10917(12) 0 0.7046(3) Uani 0.0065(9) 4 1 d . . .
Cd1 Cd 0.2516(2) 0 0.8949(5) Uani 0.0124(5) 4 1 d . . .
Cd2 Cd 0.2516(2) 0 0.6024(5) Uani 0.0124(5) 4 1 d . . .
As2 As 0.34176(19) 0 0.7814(6) Uani 0.0052(14) 4 1 d . . .
As3 As 0.3340(2) 0 0.4458(6) Uani 0.0075 4 1 d . . .
As1 As 0.3343(2) 0 0.1130(6) Uani 0.0075 4 1 d . . .
As4 As 0 0.5 0 Uani 0.0075 2 1 d . . .
As6 As 0.4992(4) 0 0.3490(4) Uani 0.0075 4 1 d . . .
As5 As 0.9990(3) 0 0.1773(3) Uani 0.0075 4 1 d . . .
As7 As 0 0 0.5 Uani 0.0075 2 1 d . . .

loop_
_atom_site_aniso_label
_atom_site_aniso_type_symbol
_atom_site_aniso_U_11
_atom_site_aniso_U_22
_atom_site_aniso_U_33
_atom_site_aniso_U_12
_atom_site_aniso_U_13
_atom_site_aniso_U_23
Ce3 Ce 0.0050(15) 0.0107(16) 0.0008(10) 0 0 0
Ce1 Ce 0.0059(16) 0.0085(17) 0.0054(11) 0 0 0
Ce2 Ce 0.0069(16) 0.0113(17) 0.0011(11) 0 0 0
Cd1 Cd 0.0049(7) 0.0209(11) 0.0120(8) 0 0.0029(8) 0
Cd2 Cd 0.0049(7) 0.0209(11) 0.0120(8) 0 0.0029(8) 0
As2 As 0.006(2) 0.004(3) 0.006(2) 0 0.001(3) 0
As3 As 0.007218 0.003191 0.013191 0 0.005058 0
As1 As 0.007218 0.003191 0.013191 0 0.005058 0
As4 As 0.007218 0.003191 0.013191 0 0.005058 0
As6 As 0.007218 0.003191 0.013191 0 0.005058 0
As5 As 0.007218 0.003191 0.013191 0 0.005058 0
As7 As 0.007218 0.003191 0.013191 0 0.005058 0

loop_
_atom_type_symbol
_atom_type_scat_dispersion_real
_atom_type_scat_dispersion_imag
_atom_type_scat_source
As 0.0499 2.0058 'International Tables Vol C tables 4.2.6.8 and 6.1.1.1'
Cd -0.8075 1.2024 'International Tables Vol C tables 4.2.6.8 and 6.1.1.1'
Ce -0.2486 2.6331 'International Tables Vol C tables 4.2.6.8 and 6.1.1.1'

loop_
_exptl_crystal_face_index_h
_exptl_crystal_face_index_k
_exptl_crystal_face_index_l
_exptl_crystal_face_perp_dist
? ? ? ?

loop_
_geom_angle_atom_site_label_1
_geom_angle_atom_site_label_2
_geom_angle_atom_site_label_3
_geom_angle_site_symmetry_1
_geom_angle_site_symmetry_2
_geom_angle_site_symmetry_3
_geom_angle
_geom_angle_publ_flag
As2 Ce3 As2 6_546 . 6_556 83.03(16) ?
As2 Ce3 As3 6_546 . 6_546 82.29(15) ?
As2 Ce3 As3 6_546 . 6_556 136.68(15) ?
As2 Ce3 As6 6_546 . 5_445 82.38(14) ?
As2 Ce3 As6 6_546 . 5_455 137.70(18) ?
As2 Ce3 As5 6_546 . 1_455 81.26(15) ?
As2 Ce3 As7 6_546 . . 134.42(8) ?
As2 Ce3 As3 6_556 . 6_546 136.68(15) ?
As2 Ce3 As3 6_556 . 6_556 82.29(15) ?
As2 Ce3 As6 6_556 . 5_445 137.70(18) ?
As2 Ce3 As6 6_556 . 5_455 82.38(14) ?
As2 Ce3 As5 6_556 . 1_455 81.26(15) ?
As2 Ce3 As7 6_556 . . 134.42(8) ?
As3 Ce3 As3 6_546 . 6_556 81.09(14) ?
As3 Ce3 As6 6_546 . 5_445 79.82(12) ?
As3 Ce3 As6 6_546 . 5_455 132.7(2) ?
As3 Ce3 As5 6_546 . 1_455 135.67(9) ?
As3 Ce3 As7 6_546 . . 81.97(15) ?
As3 Ce3 As6 6_556 . 5_445 132.7(2) ?
As3 Ce3 As6 6_556 . 5_455 79.82(12) ?
As3 Ce3 As5 6_556 . 1_455 135.67(9) ?
As3 Ce3 As7 6_556 . . 81.97(15) ?
As6 Ce3 As6 5_445 . 5_455 82.29(16) ?
As6 Ce3 As5 5_445 . 1_455 57.37(12) ?
As6 Ce3 As7 5_445 . . 52.81(12) ?
As6 Ce3 As5 5_455 . 1_455 57.37(12) ?
As6 Ce3 As7 5_455 . . 52.81(12) ?
As5 Ce3 As7 1_455 . . 80.88(14) ?
As2 Ce1 As2 6_546 . 6_556 84.34(15) ?
As2 Ce1 As1 6_546 . 6_545 82.67(16) ?
As2 Ce1 As1 6_546 . 6_555 137.36(15) ?
As2 Ce1 As4 6_546 . 1_545 80.00(8) ?
As2 Ce1 As4 6_546 . . 135.39(17) ?
As2 Ce1 As5 6_546 . 1_455 79.27(15) ?
As2 Ce1 As1 6_556 . 6_545 137.36(15) ?
As2 Ce1 As1 6_556 . 6_555 82.67(16) ?
As2 Ce1 As4 6_556 . 1_545 135.39(17) ?
As2 Ce1 As4 6_556 . . 80.00(8) ?
As2 Ce1 As5 6_556 . 1_455 79.27(15) ?
As1 Ce1 As1 6_545 . 6_555 80.01(15) ?
As1 Ce1 As4 6_545 . 1_545 81.53(9) ?
As1 Ce1 As4 6_545 . . 134.49(17) ?
As1 Ce1 As5 6_545 . 1_455 136.82(9) ?
As1 Ce1 As4 6_555 . 1_545 134.49(17) ?
As1 Ce1 As4 6_555 . . 81.53(9) ?
As1 Ce1 As5 6_555 . 1_455 136.82(9) ?
As4 Ce1 As4 1_545 . . 82.54(7) ?
As4 Ce1 As5 1_545 . 1_455 56.92(7) ?
As4 Ce1 As5 . . 1_455 56.92(7) ?
Cd1 Ce2 As3 . . 6_546 89.81(14) ?
Cd1 Ce2 As3 . . 6_556 89.81(14) ?
Cd1 Ce2 As1 . . 6_546 48.73(10) ?
Cd1 Ce2 As1 . . 6_556 48.73(10) ?
Cd1 Ce2 As6 . . 6_546 133.04(12) ?
Cd1 Ce2 As6 . . 6_556 133.04(12) ?
Cd1 Ce2 As5 . . 2_656 110.64(18) ?
Cd1 Ce2 As7 . . . 168.43(17) ?
As3 Ce2 As3 6_546 . 6_556 80.59(15) ?
As3 Ce2 As1 6_546 . 6_546 81.49(16) ?
As3 Ce2 As1 6_546 . 6_556 134.54(15) ?
As3 Ce2 As6 6_546 . 6_546 79.32(15) ?
As3 Ce2 As6 6_546 . 6_556 131.95(18) ?
As3 Ce2 As5 6_546 . 2_656 135.64(9) ?
As3 Ce2 As7 6_546 . . 81.39(13) ?
As3 Ce2 As1 6_556 . 6_546 134.54(15) ?
As3 Ce2 As1 6_556 . 6_556 81.49(16) ?
As3 Ce2 As6 6_556 . 6_546 131.95(18) ?
As3 Ce2 As6 6_556 . 6_556 79.32(15) ?
As3 Ce2 As5 6_556 . 2_656 135.64(9) ?
As3 Ce2 As7 6_556 . . 81.39(13) ?
As1 Ce2 As1 6_546 . 6_556 82.10(15) ?
As1 Ce2 As6 6_546 . 6_546 84.37(12) ?
As1 Ce2 As6 6_546 . 6_556 140.3(2) ?
As1 Ce2 As5 6_546 . 2_656 83.71(16) ?
As1 Ce2 As7 6_546 . . 136.01(8) ?
As1 Ce2 As6 6_556 . 6_546 140.3(2) ?
As1 Ce2 As6 6_556 . 6_556 84.37(12) ?
As1 Ce2 As5 6_556 . 2_656 83.71(16) ?
As1 Ce2 As7 6_556 . . 136.01(8) ?
As6 Ce2 As6 6_546 . 6_556 82.62(16) ?
As6 Ce2 As5 6_546 . 2_656 57.71(14) ?
As6 Ce2 As7 6_546 . . 52.72(9) ?
As6 Ce2 As5 6_556 . 2_656 57.71(14) ?
As6 Ce2 As7 6_556 . . 52.72(9) ?
As5 Ce2 As7 2_656 . . 80.92(11) ?
Ce2 Cd1 As2 . . . 107.5(2) ?
Ce2 Cd1 As1 . . 6_546 58.01(15) ?
Ce2 Cd1 As1 . . 6_556 58.01(15) ?
As2 Cd1 As1 . . 6_546 123.6(2) ?
As2 Cd1 As1 . . 6_556 123.6(2) ?
As1 Cd1 As1 6_546 . 6_556 95.64(19) ?
As2 Cd2 As3 . . . 95.7(2) ?
As2 Cd2 As3 . . 6_546 122.8(2) ?
As2 Cd2 As3 . . 6_556 122.8(2) ?
As3 Cd2 As3 . . 6_546 109.7(2) ?
As3 Cd2 As3 . . 6_556 109.7(2) ?
As3 Cd2 As3 6_546 . 6_556 95.90(18) ?
Ce3 As2 Ce3 6_546 . 6_556 83.03(18) ?
Ce3 As2 Ce1 6_546 . 6_546 82.59(10) ?
Ce3 As2 Ce1 6_546 . 6_556 139.55(16) ?
Ce3 As2 Cd1 6_546 . . 134.72(9) ?
Ce3 As2 Cd2 6_546 . . 78.06(19) ?
Ce3 As2 Ce1 6_556 . 6_546 139.55(16) ?
Ce3 As2 Ce1 6_556 . 6_556 82.59(10) ?
Ce3 As2 Cd1 6_556 . . 134.72(9) ?
Ce3 As2 Cd2 6_556 . . 78.06(19) ?
Ce1 As2 Ce1 6_546 . 6_556 84.34(18) ?
Ce1 As2 Cd1 6_546 . . 79.2(2) ?
Ce1 As2 Cd2 6_546 . . 134.60(9) ?
Ce1 As2 Cd1 6_556 . . 79.2(2) ?
Ce1 As2 Cd2 6_556 . . 134.60(9) ?
Cd1 As2 Cd2 . . . 86.0(2) ?
Ce3 As3 Ce3 6_546 . 6_556 81.09(17) ?
Ce3 As3 Ce2 6_546 . 6_546 81.81(10) ?
Ce3 As3 Ce2 6_546 . 6_556 134.30(17) ?
Ce3 As3 Cd2 6_546 . . 74.16(18) ?
Ce3 As3 Cd2 6_546 . 6_546 80.52(13) ?
Ce3 As3 Cd2 6_546 . 6_556 143.2(3) ?
Ce3 As3 Ce2 6_556 . 6_546 134.30(17) ?
Ce3 As3 Ce2 6_556 . 6_556 81.81(10) ?
Ce3 As3 Cd2 6_556 . . 74.16(18) ?
Ce3 As3 Cd2 6_556 . 6_546 143.2(3) ?
Ce3 As3 Cd2 6_556 . 6_556 80.52(13) ?
Ce2 As3 Ce2 6_546 . 6_556 80.59(18) ?
Ce2 As3 Cd2 6_546 . . 139.11(9) ?
Ce2 As3 Cd2 6_546 . 6_546 73.54(15) ?
Ce2 As3 Cd2 6_546 . 6_556 132.6(3) ?
Ce2 As3 Cd2 6_556 . . 139.11(9) ?
Ce2 As3 Cd2 6_556 . 6_546 132.6(3) ?
Ce2 As3 Cd2 6_556 . 6_556 73.54(15) ?
Cd2 As3 Cd2 . . 6_546 70.26(19) ?
Cd2 As3 Cd2 . . 6_556 70.26(19) ?
Cd2 As3 Cd2 6_546 . 6_556 95.90(18) ?
Ce1 As1 Ce1 6_545 . 6_555 80.01(19) ?
Ce1 As1 Ce2 6_545 . 6_546 81.92(10) ?
Ce1 As1 Ce2 6_545 . 6_556 134.74(18) ?
Ce1 As1 Cd1 6_545 . 6_546 80.70(14) ?
Ce1 As1 Cd1 6_545 . 6_556 142.3(3) ?
Ce1 As1 Ce2 6_555 . 6_546 134.74(18) ?
Ce1 As1 Ce2 6_555 . 6_556 81.92(10) ?
Ce1 As1 Cd1 6_555 . 6_546 142.3(3) ?
Ce1 As1 Cd1 6_555 . 6_556 80.70(14) ?
Ce2 As1 Ce2 6_546 . 6_556 82.10(18) ?
Ce2 As1 Cd1 6_546 . 6_546 73.26(14) ?
Ce2 As1 Cd1 6_546 . 6_556 133.3(3) ?
Ce2 As1 Cd1 6_556 . 6_546 133.3(3) ?
Ce2 As1 Cd1 6_556 . 6_556 73.26(14) ?
Cd1 As1 Cd1 6_546 . 6_556 95.64(19) ?
Ce1 As4 Ce1 . . 1_565 82.54(5) ?
Ce1 As4 Ce1 . . 2_555 97.46(5) ?
Ce1 As4 Ce1 . . 2_565 180 ?
Ce1 As4 Ce1 1_565 . 2_555 180 ?
Ce1 As4 Ce1 1_565 . 2_565 97.46(5) ?
Ce1 As4 Ce1 2_555 . 2_565 82.54(5) ?
Ce3 As6 Ce3 5_545 . 5_555 82.3(2) ?
Ce3 As6 Ce2 5_545 . 6_546 97.01(6) ?
Ce3 As6 Ce2 5_545 . 6_556 172.2(2) ?
Ce3 As6 Ce2 5_555 . 6_546 172.2(2) ?
Ce3 As6 Ce2 5_555 . 6_556 97.01(6) ?
Ce2 As6 Ce2 6_546 . 6_556 82.6(2) ?
Ce3 As5 Ce1 1_655 . 1_655 81.54(19) ?
Ce3 As5 Ce2 1_655 . 2_656 101.44(16) ?
Ce1 As5 Ce2 1_655 . 2_656 177.02(19) ?
Ce3 As7 Ce3 . . 2_556 180 ?
Ce3 As7 Ce2 . . . 83.25(10) ?
Ce3 As7 Ce2 . . 2_556 96.75(10) ?
Ce3 As7 Ce2 2_556 . . 96.75(10) ?
Ce3 As7 Ce2 2_556 . 2_556 83.25(10) ?
Ce2 As7 Ce2 . . 2_556 180 ?

loop_
_geom_bond_atom_site_label_1
_geom_bond_atom_site_label_2
_geom_bond_site_symmetry_1
_geom_bond_site_symmetry_2
_geom_bond_distance
_geom_bond_publ_flag
Ce3 As2 . 6_546 3.065(6) ?
Ce3 As2 . 6_556 3.065(6) ?
Ce3 As3 . 6_546 3.125(6) ?
Ce3 As3 . 6_556 3.125(6) ?
Ce3 As6 . 5_445 3.088(7) ?
Ce3 As6 . 5_455 3.088(7) ?
Ce3 As5 . 1_455 2.995(6) ?
Ce3 As7 . . 3.079(4) ?
Ce1 As2 . 6_546 3.026(6) ?
Ce1 As2 . 6_556 3.026(6) ?
Ce1 As1 . 6_545 3.160(7) ?
Ce1 As1 . 6_555 3.160(7) ?
Ce1 As4 . 1_545 3.080(3) ?
Ce1 As4 . . 3.080(3) ?
Ce1 As5 . 1_455 3.159(8) ?
Ce2 Cd1 . . 3.493(6) ?
Ce2 As3 . 6_546 3.142(6) ?
Ce2 As3 . 6_556 3.142(6) ?
Ce2 As1 . 6_546 3.094(6) ?
Ce2 As1 . 6_556 3.094(6) ?
Ce2 As6 . 6_546 3.078(7) ?
Ce2 As6 . 6_556 3.078(7) ?
Ce2 As5 . 2_656 2.971(8) ?
Ce2 As7 . . 3.099(4) ?
Cd1 As2 . . 2.597(8) ?
Cd1 As1 . 6_546 2.742(5) ?
Cd1 As1 . 6_556 2.742(5) ?
Cd2 As2 . . 2.643(8) ?
Cd2 As3 . . 2.850(9) ?
Cd2 As3 . 6_546 2.736(5) ?
Cd2 As3 . 6_556 2.736(5) ?

loop_
_geom_hbond_atom_site_label_D
_geom_hbond_atom_site_label_H
_geom_hbond_atom_site_label_A
_geom_hbond_site_symmetry_D
_geom_hbond_site_symmetry_H
_geom_hbond_site_symmetry_A
_geom_hbond_distance_DH
_geom_hbond_distance_HA
_geom_hbond_distance_DA
_geom_hbond_angle_DHA
_geom_hbond_publ_flag
? ? ? ? ? ? ? ? ? ? ?

loop_
_geom_torsion_atom_site_label_1
_geom_torsion_atom_site_label_2
_geom_torsion_atom_site_label_3
_geom_torsion_atom_site_label_4
_geom_torsion_site_symmetry_1
_geom_torsion_site_symmetry_2
_geom_torsion_site_symmetry_3
_geom_torsion_site_symmetry_4
_geom_torsion
_geom_torsion_publ_flag
? ? ? ? ? ? ? ? ? ?

loop_
_twin_individual_id
_twin_individual_mass_fraction_refined
_twin_individual_twin_matrix_11
_twin_individual_twin_matrix_12
_twin_individual_twin_matrix_13
_twin_individual_twin_matrix_21
_twin_individual_twin_matrix_22
_twin_individual_twin_matrix_23
_twin_individual_twin_matrix_31
_twin_individual_twin_matrix_32
_twin_individual_twin_matrix_33
1 0.410(5) 1 0 0 0 1 0 0 0 1
2 0.291(3) 1.0013 0 -0.0002 0 -0.9997 0.0009 0.6636 0 -0.9995
3 0.136(3) 0.9998 0 0.0004 -0.998 -0.003 3.0044 0.3351 -0.3321 -0.0019
4 0.162(3) 0.9992 0.0001 0.0006 0.9881 0.0029 -3.0035 0.3332 0.3319 0.0024
